data_7109228
loop_
_publ_author_name
'Sabrina M. Huber'
'Guillaume Mata'
'Anthony Linden'
'Nathan W. Luedtke'

_publ_section_title
;
 Synthesis and structure of a hydrogenated zinc hemiporphyrazine
;
_journal_name_full Chem.Commun.
_journal_page_first 4280
_journal_paper_doi 10.1039/c2cc37151k
_journal_volume 49
_journal_year 2013
_chemical_formula_moiety 'C26 H22 N8 O Zn 2+, 2(C F3 O3 S -)'
_chemical_formula_sum 'C28 H22 F6 N8 O7 S2 Zn'
_chemical_formula_weight 826.02
_chemical_name_common HpH~4~Zn(OH~2~).(OTf)~2~
_chemical_name_systematic
;
rac-aquatetrahydro-hemiporphyrazinezinc(II) ditriflate
;
_space_group_IT_number 15
_symmetry_cell_setting monoclinic
_symmetry_Int_Tables_number 15
_symmetry_space_group_name_Hall '-C 2yc'
_symmetry_space_group_name_H-M 'C 1 2/c 1'
_atom_sites_solution_hydrogens mixed
_atom_sites_solution_primary direct
_atom_sites_solution_secondary difmap
_audit_creation_date 10-09-17
_audit_creation_method SHELXL-97
_cell_angle_alpha 90.00
_cell_angle_beta 107.3430(13)
_cell_angle_gamma 90.00
_cell_formula_units_Z 4
_cell_length_a 20.9506(3)
_cell_length_b 10.16731(13)
_cell_length_c 16.0497(2)
_cell_measurement_reflns_used 12426
_cell_measurement_temperature 160(1)
_cell_measurement_theta_max 30.4039
_cell_measurement_theta_min 3.2354
_cell_volume 3263.34(8)
_computing_cell_refinement
;
CrysAlisPro, Oxford Diffraction Ltd.,
Version 1.171.34.36 (release 02-08-2010 CrysAlis171 .NET)
(compiled Aug 2 2010,13:00:58)
;
_computing_data_collection
;
CrysAlisPro, Oxford Diffraction Ltd.,
Version 1.171.34.36 (release 02-08-2010 CrysAlis171 .NET)
(compiled Aug 2 2010,13:00:58)
;
_computing_data_reduction
;
CrysAlisPro, Oxford Diffraction Ltd.,
Version 1.171.34.36 (release 02-08-2010 CrysAlis171 .NET)
(compiled Aug 2 2010,13:00:58)
;
_computing_molecular_graphics 'ORTEPII (Johnson, 1976)'
_computing_publication_material 'SHELXL97 and PLATON (Spek, 2006)'
_computing_structure_refinement 'SHELXL97 (Sheldrick, 1997)'
_computing_structure_solution 'SHELXS97 (Sheldrick, 1997)'
_diffrn_ambient_temperature 160(1)
_diffrn_detector 'Atlas CCD camera on \k goniostat'
_diffrn_detector_area_resol_mean 10.3801
_diffrn_measured_fraction_theta_full 0.998
_diffrn_measured_fraction_theta_max 0.914
_diffrn_measurement_device_type 'Oxford Diffraction SuperNova, dual radiation diffractometer'
_diffrn_measurement_method '\w scans with \k offsets'
_diffrn_radiation_monochromator mirror
_diffrn_radiation_source 'SuperNova (Mo) X-ray Source'
_diffrn_radiation_type 'Mo K\a'
_diffrn_radiation_wavelength 0.71073
_diffrn_reflns_av_R_equivalents 0.0208
_diffrn_reflns_av_sigmaI/netI 0.0168
_diffrn_reflns_limit_h_max 29
_diffrn_reflns_limit_h_min -29
_diffrn_reflns_limit_k_max 13
_diffrn_reflns_limit_k_min -13
_diffrn_reflns_limit_l_max 22
_diffrn_reflns_limit_l_min -21
_diffrn_reflns_number 21655
_diffrn_reflns_theta_full 25.0
_diffrn_reflns_theta_max 30.47
_diffrn_reflns_theta_min 3.24
_diffrn_standards_decay_% 0
_diffrn_standards_number 0
_exptl_absorpt_coefficient_mu 0.975
_exptl_absorpt_correction_T_max 1.00000
_exptl_absorpt_correction_T_min 0.85774
_exptl_absorpt_correction_type multi-scan
_exptl_absorpt_process_details
;
CrysAlisPro, Oxford Diffraction Ltd.,
Version 1.171.34.36 (release 02-08-2010 CrysAlis171 .NET)
(compiled Aug 2 2010,13:00:58)
Empirical absorption correction using spherical harmonics,
implemented in SCALE3 ABSPACK scaling algorithm.
;
_exptl_crystal_colour orange
_exptl_crystal_density_diffrn 1.681
_exptl_crystal_density_method 'not measured'
_exptl_crystal_description prism
_exptl_crystal_F_000 1672
_exptl_crystal_size_max 0.28
_exptl_crystal_size_mid 0.23
_exptl_crystal_size_min 0.20
_refine_diff_density_max 0.798
_refine_diff_density_min -0.853
_refine_diff_density_rms 0.072
_refine_ls_extinction_method none
_refine_ls_goodness_of_fit_ref 1.060
_refine_ls_hydrogen_treatment mixed
_refine_ls_matrix_type full
_refine_ls_number_parameters 248
_refine_ls_number_reflns 4547
_refine_ls_number_restraints 0
_refine_ls_restrained_S_all 1.060
_refine_ls_R_factor_all 0.0391
_refine_ls_R_factor_gt 0.0351
_refine_ls_shift/su_max 0.001
_refine_ls_shift/su_mean 0.000
_refine_ls_structure_factor_coef Fsqd
_refine_ls_weighting_details 'w=1/[\s^2^(Fo^2^)+(0.0553P)^2^+4.6680P] where P=(Fo^2^+2Fc^2^)/3'
_refine_ls_weighting_scheme calc
_refine_ls_wR_factor_gt 0.0973
_refine_ls_wR_factor_ref 0.1009
_reflns_number_gt 4152
_reflns_number_total 4547
_reflns_threshold_expression 'I > 2\s(I)'
_cod_data_source_file c2cc37151k.txt
_cod_data_source_block 2
_cod_depositor_comments
;
The following automatic conversions were performed:

'_atom_sites_solution_hydrogens' value 'geom & difmap' was changed to
'mixed'.

Automatic conversion script
Id: cif_fix_values 6452 2018-10-05 10:23:21Z andrius 
;
_cod_original_cell_volume 3263.34(7)
_cod_database_code 7109228

loop_
_symmetry_equiv_pos_as_xyz
'x, y, z'
'-x, y, -z+1/2'
'x+1/2, y+1/2, z'
'-x+1/2, y+1/2, -z+1/2'
'-x, -y, -z'
'x, -y, z-1/2'
'-x+1/2, -y+1/2, -z'
'x+1/2, -y+1/2, z-1/2'

loop_
_atom_site_label
_atom_site_type_symbol
_atom_site_fract_x
_atom_site_fract_y
_atom_site_fract_z
_atom_site_U_iso_or_equiv
_atom_site_adp_type
_atom_site_occupancy
_atom_site_symmetry_multiplicity
_atom_site_calc_flag
_atom_site_refinement_flags
Zn1 Zn 0.0000 0.22979(3) 0.7500 0.01816(8) Uani 1 2 d S
O4 O 0.0000 0.4228(2) 0.7500 0.0612(10) Uani 1 2 d S
H41 H 0.0279(16) 0.462(4) 0.755(3) 0.071(12) Uiso 1 1 d .
N1 N 0.07592(7) 0.16055(14) 0.83912(9) 0.0210(3) Uani 1 1 d .
N2 N 0.16344(7) 0.19355(16) 0.77728(9) 0.0225(3) Uani 1 1 d .
H2 H 0.2031(14) 0.200(3) 0.7914(18) 0.039(7) Uiso 1 1 d .
N3 N 0.06306(7) 0.20905(15) 0.65954(9) 0.0208(3) Uani 1 1 d .
N4 N 0.03379(8) 0.21068(19) 0.95955(10) 0.0299(3) Uani 1 1 d .
H4 H 0.0534(16) 0.234(3) 1.013(2) 0.048(8) Uiso 1 1 d .
C1 C 0.06817(9) 0.1164(2) 0.92219(10) 0.0266(4) Uani 1 1 d .
H1 H 0.0428 0.0317 0.9129 0.032 Uiso 1 1 calc R
C2 C 0.13898(8) 0.09141(18) 0.97820(10) 0.0245(3) Uani 1 1 d .
C3 C 0.18161(8) 0.11216(16) 0.92781(10) 0.0205(3) Uani 1 1 d .
C4 C 0.13886(8) 0.15625(16) 0.84159(10) 0.0204(3) Uani 1 1 d .
C5 C 0.16328(10) 0.0524(2) 1.06450(12) 0.0318(4) Uani 1 1 d .
H5 H 0.1341 0.0371 1.0988 0.038 Uiso 1 1 calc R
C6 C 0.23229(9) 0.0363(2) 1.09921(11) 0.0304(4) Uani 1 1 d .
H6 H 0.2505 0.0116 1.1587 0.036 Uiso 1 1 calc R
C7 C 0.27474(9) 0.05590(19) 1.04853(11) 0.0278(4) Uani 1 1 d .
H7 H 0.3214 0.0428 1.0737 0.033 Uiso 1 1 calc R
C8 C 0.25027(8) 0.09434(19) 0.96140(11) 0.0258(3) Uani 1 1 d .
H8 H 0.2793 0.1077 0.9265 0.031 Uiso 1 1 calc R
C9 C 0.12957(8) 0.23000(16) 0.69101(10) 0.0201(3) Uani 1 1 d .
C10 C 0.16744(9) 0.2832(2) 0.64195(12) 0.0275(4) Uani 1 1 d .
H10 H 0.2141 0.2977 0.6668 0.033 Uiso 1 1 calc R
C11 C 0.13542(9) 0.3146(2) 0.55566(12) 0.0324(4) Uani 1 1 d .
H11 H 0.1601 0.3520 0.5206 0.039 Uiso 1 1 calc R
C12 C 0.06800(9) 0.2919(2) 0.52040(12) 0.0314(4) Uani 1 1 d .
H12 H 0.0456 0.3128 0.4612 0.038 Uiso 1 1 calc R
C13 C 0.03341(8) 0.23708(18) 0.57440(11) 0.0234(3) Uani 1 1 d .
S1 S 0.12883(2) 0.34501(4) 0.21669(3) 0.02369(11) Uani 1 1 d .
O1 O 0.19583(7) 0.33853(16) 0.21142(9) 0.0356(3) Uani 1 1 d .
O2 O 0.07742(8) 0.3105(2) 0.13896(10) 0.0452(4) Uani 1 1 d .
O3 O 0.11575(7) 0.45988(15) 0.26175(10) 0.0377(3) Uani 1 1 d .
C14 C 0.12765(14) 0.2120(2) 0.29365(17) 0.0462(6) Uani 1 1 d .
F1 F 0.06856(11) 0.2031(3) 0.30688(14) 0.0882(7) Uani 1 1 d .
F2 F 0.17228(9) 0.23145(19) 0.36989(10) 0.0602(5) Uani 1 1 d .
F3 F 0.14329(17) 0.09899(17) 0.26297(15) 0.1049(9) Uani 1 1 d .

loop_
_atom_site_aniso_label
_atom_site_aniso_U_11
_atom_site_aniso_U_22
_atom_site_aniso_U_33
_atom_site_aniso_U_23
_atom_site_aniso_U_13
_atom_site_aniso_U_12
Zn1 0.01230(12) 0.02404(14) 0.01569(13) 0.000 0.00042(9) 0.000
O4 0.0285(12) 0.0211(10) 0.144(3) 0.000 0.0405(16) 0.000
N1 0.0160(6) 0.0296(7) 0.0155(6) 0.0010(5) 0.0020(5) 0.0027(5)
N2 0.0122(6) 0.0343(7) 0.0187(6) 0.0021(6) 0.0010(5) 0.0009(5)
N3 0.0152(6) 0.0293(7) 0.0168(6) 0.0024(5) 0.0032(5) 0.0005(5)
N4 0.0182(7) 0.0514(10) 0.0169(6) -0.0090(6) 0.0004(5) 0.0064(6)
C1 0.0211(7) 0.0416(10) 0.0163(7) 0.0027(7) 0.0040(6) 0.0060(7)
C2 0.0207(7) 0.0331(9) 0.0177(7) 0.0011(6) 0.0024(6) 0.0067(6)
C3 0.0190(7) 0.0237(7) 0.0164(6) -0.0006(6) 0.0014(5) 0.0045(6)
C4 0.0163(7) 0.0263(8) 0.0162(7) -0.0005(6) 0.0013(5) 0.0040(6)
C5 0.0284(9) 0.0449(11) 0.0206(8) 0.0061(7) 0.0048(6) 0.0092(8)
C6 0.0308(9) 0.0370(10) 0.0184(7) 0.0035(7) -0.0003(6) 0.0098(7)
C7 0.0221(8) 0.0323(9) 0.0231(8) -0.0002(7) -0.0022(6) 0.0087(7)
C8 0.0194(7) 0.0332(9) 0.0220(8) 0.0008(6) 0.0017(6) 0.0060(6)
C9 0.0160(7) 0.0255(8) 0.0178(7) 0.0006(6) 0.0035(5) 0.0016(6)
C10 0.0157(7) 0.0406(10) 0.0255(8) 0.0044(7) 0.0052(6) -0.0019(7)
C11 0.0231(8) 0.0497(11) 0.0251(8) 0.0093(8) 0.0084(7) -0.0060(8)
C12 0.0215(8) 0.0520(12) 0.0198(8) 0.0102(7) 0.0046(6) -0.0037(8)
C13 0.0170(7) 0.0340(9) 0.0182(7) 0.0025(6) 0.0036(6) -0.0009(6)
S1 0.01544(18) 0.0326(2) 0.02125(19) -0.00531(15) 0.00279(14) 0.00273(14)
O1 0.0202(6) 0.0558(9) 0.0327(7) 0.0047(6) 0.0107(5) 0.0085(6)
O2 0.0297(7) 0.0694(11) 0.0288(7) -0.0184(7) -0.0032(6) 0.0017(7)
O3 0.0288(7) 0.0403(8) 0.0387(7) -0.0147(6) 0.0018(6) 0.0088(6)
C14 0.0602(16) 0.0418(12) 0.0457(13) -0.0009(10) 0.0296(12) -0.0059(11)
F1 0.0678(13) 0.139(2) 0.0667(12) 0.0075(13) 0.0343(10) -0.0455(13)
F2 0.0621(10) 0.0846(12) 0.0365(8) 0.0198(7) 0.0187(7) 0.0193(9)
F3 0.222(3) 0.0342(9) 0.0801(14) 0.0060(9) 0.0783(17) 0.0069(13)

loop_
_atom_type_symbol
_atom_type_description
_atom_type_number_in_cell
_atom_type_scat_dispersion_real
_atom_type_scat_dispersion_imag
_atom_type_scat_source
C C 112 0.0033 0.0016
; International Tables for Crystallography (1992).
Vol. C, Tables 4.2.6.8 and 6.1.1.4
;
H H 88 0.0000 0.0000
; International Tables for Crystallography (1992).
Vol. C, Tables 4.2.6.8 and 6.1.1.4
;
F F 24 0.0171 0.0103
; International Tables for Crystallography (1992).
Vol. C, Tables 4.2.6.8 and 6.1.1.4
;
N N 32 0.0061 0.0033
; International Tables for Crystallography (1992).
Vol. C, Tables 4.2.6.8 and 6.1.1.4
;
O O 28 0.0106 0.0060
; International Tables for Crystallography (1992).
Vol. C, Tables 4.2.6.8 and 6.1.1.4
;
S S 8 0.1246 0.1234
; International Tables for Crystallography (1992).
Vol. C, Tables 4.2.6.8 and 6.1.1.4
;
Zn Zn 4 0.2839 1.4301
; International Tables for Crystallography (1992).
Vol. C, Tables 4.2.6.8 and 6.1.1.4
;

loop_
_geom_angle_atom_site_label_1
_geom_angle_atom_site_label_2
_geom_angle_atom_site_label_3
_geom_angle
_geom_angle_site_symmetry_1
_geom_angle_site_symmetry_3
N1 Zn1 N1 137.15(9) 2_556 .
N1 Zn1 O4 111.42(4) . .
N1 Zn1 N3 90.02(5) . 2_556
O4 Zn1 N3 95.39(4) . 2_556
N1 Zn1 N3 86.05(5) . .
O4 Zn1 N3 95.39(4) . .
N3 Zn1 N3 169.22(8) 2_556 .
Zn1 O4 H41 125(3) . .
C4 N1 C1 110.32(13) . .
C4 N1 Zn1 129.51(12) . .
C1 N1 Zn1 119.85(11) . .
C4 N2 C9 129.61(14) . .
C4 N2 H2 114.3(19) . .
C9 N2 H2 116.0(19) . .
C9 N3 C13 117.19(14) . .
C9 N3 Zn1 118.94(11) . .
C13 N3 Zn1 116.88(11) . .
C13 N4 C1 123.18(15) 2_556 .
C13 N4 H4 118(2) 2_556 .
C1 N4 H4 117(2) . .
N4 C1 N1 112.52(16) . .
N4 C1 C2 113.01(15) . .
N1 C1 C2 103.79(14) . .
N4 C1 H1 109.1 . .
N1 C1 H1 109.1 . .
C2 C1 H1 109.1 . .
C5 C2 C3 121.21(16) . .
C5 C2 C1 130.35(16) . .
C3 C2 C1 108.44(14) . .
C2 C3 C8 121.72(15) . .
C2 C3 C4 106.04(14) . .
C8 C3 C4 132.22(15) . .
N1 C4 N2 125.68(14) . .
N1 C4 C3 111.29(14) . .
N2 C4 C3 122.92(14) . .
C2 C5 C6 117.47(17) . .
C2 C5 H5 121.3 . .
C6 C5 H5 121.3 . .
C7 C6 C5 121.23(16) . .
C7 C6 H6 119.4 . .
C5 C6 H6 119.4 . .
C6 C7 C8 121.34(16) . .
C6 C7 H7 119.3 . .
C8 C7 H7 119.3 . .
C3 C8 C7 117.02(16) . .
C3 C8 H8 121.5 . .
C7 C8 H8 121.5 . .
N3 C9 C10 123.49(15) . .
N3 C9 N2 119.28(15) . .
C10 C9 N2 117.21(15) . .
C9 C10 C11 118.07(16) . .
C9 C10 H10 121.0 . .
C11 C10 H10 121.0 . .
C12 C11 C10 120.32(17) . .
C12 C11 H11 119.8 . .
C10 C11 H11 119.8 . .
C11 C12 C13 118.00(16) . .
C11 C12 H12 121.0 . .
C13 C12 H12 121.0 . .
N3 C13 N4 117.81(15) . 2_556
N3 C13 C12 122.87(16) . .
N4 C13 C12 119.32(16) 2_556 .
O2 S1 O1 115.74(9) . .
O2 S1 O3 115.50(9) . .
O1 S1 O3 113.75(9) . .
O2 S1 C14 104.40(12) . .
O1 S1 C14 102.46(11) . .
O3 S1 C14 102.49(11) . .
F2 C14 F1 107.5(2) . .
F2 C14 F3 106.8(3) . .
F1 C14 F3 110.3(3) . .
F2 C14 S1 111.53(18) . .
F1 C14 S1 111.1(2) . .
F3 C14 S1 109.47(17) . .

loop_
_geom_bond_atom_site_label_1
_geom_bond_atom_site_label_2
_geom_bond_distance
_geom_bond_site_symmetry_2
Zn1 N1 1.9274(13) .
Zn1 O4 1.962(2) .
Zn1 N3 2.2453(14) .
O4 H41 0.69(3) .
N1 C4 1.308(2) .
N1 C1 1.461(2) .
N2 C4 1.338(2) .
N2 C9 1.404(2) .
N2 H2 0.80(3) .
N3 C9 1.350(2) .
N3 C13 1.352(2) .
N4 C13 1.376(2) 2_556
N4 C1 1.433(2) .
N4 H4 0.86(3) .
C1 C2 1.510(2) .
C1 H1 1.0000 .
C2 C5 1.384(2) .
C2 C3 1.388(2) .
C3 C8 1.389(2) .
C3 C4 1.476(2) .
C5 C6 1.395(3) .
C5 H5 0.9500 .
C6 C7 1.387(3) .
C6 H6 0.9500 .
C7 C8 1.394(2) .
C7 H7 0.9500 .
C8 H8 0.9500 .
C9 C10 1.384(2) .
C10 C11 1.384(3) .
C10 H10 0.9500 .
C11 C12 1.376(2) .
C11 H11 0.9500 .
C12 C13 1.400(2) .
C12 H12 0.9500 .
S1 O2 1.4278(14) .
S1 O1 1.4326(14) .
S1 O3 1.4423(14) .
S1 C14 1.836(3) .
C14 F2 1.315(3) .
C14 F1 1.320(3) .
C14 F3 1.329(3) .

loop_
_geom_hbond_atom_site_label_D
_geom_hbond_atom_site_label_H
_geom_hbond_atom_site_label_A
_geom_hbond_distance_DH
_geom_hbond_distance_HA
_geom_hbond_distance_DA
_geom_hbond_angle_DHA
_geom_hbond_site_symmetry_A
_geom_hbond_publ_flag
N2 H2 O1 0.80(3) 2.17(3) 2.9178(19) 157(3) 7_556 yes
N4 H4 O2 0.86(3) 2.09(3) 2.931(2) 166(3) 1_556 yes
O4 H41 O3 0.69(3) 1.98(3) 2.6583(18) 168(4) 6_566 yes

loop_
_geom_torsion_atom_site_label_1
_geom_torsion_atom_site_label_2
_geom_torsion_atom_site_label_3
_geom_torsion_atom_site_label_4
_geom_torsion
_geom_torsion_site_symmetry_1
_geom_torsion_site_symmetry_4
N1 Zn1 N1 C4 106.08(16) 2_556 .
O4 Zn1 N1 C4 -73.92(16) . .
N3 Zn1 N1 C4 -169.72(16) 2_556 .
N3 Zn1 N1 C4 20.33(15) . .
N1 Zn1 N1 C1 -81.08(13) 2_556 .
O4 Zn1 N1 C1 98.92(13) . .
N3 Zn1 N1 C1 3.13(14) 2_556 .
N3 Zn1 N1 C1 -166.83(14) . .
N1 Zn1 N3 C9 -171.96(13) 2_556 .
N1 Zn1 N3 C9 -34.66(13) . .
O4 Zn1 N3 C9 76.51(12) . .
N3 Zn1 N3 C9 -103.49(12) 2_556 .
N1 Zn1 N3 C13 38.09(13) 2_556 .
N1 Zn1 N3 C13 175.39(14) . .
O4 Zn1 N3 C13 -73.43(13) . .
N3 Zn1 N3 C13 106.57(13) 2_556 .
C13 N4 C1 N1 71.0(2) 2_556 .
C13 N4 C1 C2 -171.86(17) 2_556 .
C4 N1 C1 N4 125.62(16) . .
Zn1 N1 C1 N4 -48.50(19) . .
C4 N1 C1 C2 3.1(2) . .
Zn1 N1 C1 C2 -171.01(11) . .
N4 C1 C2 C5 55.3(3) . .
N1 C1 C2 C5 177.5(2) . .
N4 C1 C2 C3 -125.69(17) . .
N1 C1 C2 C3 -3.5(2) . .
C5 C2 C3 C8 0.3(3) . .
C1 C2 C3 C8 -178.87(17) . .
C5 C2 C3 C4 -178.25(18) . .
C1 C2 C3 C4 2.6(2) . .
C1 N1 C4 N2 -177.97(17) . .
Zn1 N1 C4 N2 -4.6(3) . .
C1 N1 C4 C3 -1.6(2) . .
Zn1 N1 C4 C3 171.75(12) . .
C9 N2 C4 N1 -8.3(3) . .
C9 N2 C4 C3 175.76(16) . .
C2 C3 C4 N1 -0.7(2) . .
C8 C3 C4 N1 -178.97(18) . .
C2 C3 C4 N2 175.76(17) . .
C8 C3 C4 N2 -2.5(3) . .
C3 C2 C5 C6 0.8(3) . .
C1 C2 C5 C6 179.69(19) . .
C2 C5 C6 C7 -1.4(3) . .
C5 C6 C7 C8 1.0(3) . .
C2 C3 C8 C7 -0.7(3) . .
C4 C3 C8 C7 177.38(18) . .
C6 C7 C8 C3 0.0(3) . .
C13 N3 C9 C10 2.8(3) . .
Zn1 N3 C9 C10 -147.00(15) . .
C13 N3 C9 N2 -175.46(16) . .
Zn1 N3 C9 N2 34.7(2) . .
C4 N2 C9 N3 -11.0(3) . .
C4 N2 C9 C10 170.56(18) . .
N3 C9 C10 C11 -1.0(3) . .
N2 C9 C10 C11 177.34(18) . .
C9 C10 C11 C12 -0.6(3) . .
C10 C11 C12 C13 0.2(3) . .
C9 N3 C13 N4 177.15(16) . 2_556
Zn1 N3 C13 N4 -32.4(2) . 2_556
C9 N3 C13 C12 -3.2(3) . .
Zn1 N3 C13 C12 147.25(16) . .
C11 C12 C13 N3 1.8(3) . .
C11 C12 C13 N4 -178.6(2) . 2_556
O2 S1 C14 F2 -178.98(17) . .
O1 S1 C14 F2 60.0(2) . .
O3 S1 C14 F2 -58.2(2) . .
O2 S1 C14 F1 -59.0(2) . .
O1 S1 C14 F1 179.94(19) . .
O3 S1 C14 F1 61.8(2) . .
O2 S1 C14 F3 63.0(2) . .
O1 S1 C14 F3 -58.0(2) . .
O3 S1 C14 F3 -176.2(2) . .
